data_4300446
_journal_name_full 'Inorganic Chemistry'
_journal_paper_doi 10.1021/ic051289u
_journal_year 2006
_chemical_formula_sum 'C32 H70 Fe O2 S2 Si2'
_chemical_formula_weight 663.03
_space_group_IT_number 2
_symmetry_cell_setting triclinic
_symmetry_space_group_name_Hall '-P 1'
_symmetry_space_group_name_H-M 'P -1'
_cell_angle_alpha 98.100(10)
_cell_angle_beta 104.320(10)
_cell_angle_gamma 109.860(10)
_cell_formula_units_Z 2
_cell_length_a 12.897(2)
_cell_length_b 13.2170(10)
_cell_length_c 13.2200(10)
_cell_measurement_temperature 293(2)
_cell_volume 1990.1(4)
_diffrn_ambient_temperature 293(2)
_exptl_crystal_density_diffrn 1.106
_refine_ls_R_factor_obs 0.0494
_refine_ls_wR_factor_obs 0.1311
_cod_depositor_comments
;
The following automatic conversions were performed:
'_symmetry_cell_setting' value 'Triclinic' changed to 'triclinic'
according to '/home/saulius/struct/CIF-dictionaries/cif_core.dic'
dictionary named 'cif_core.dic' version 2.4.1 from 2010-06-29.

Automatic conversion script
Id: cif_fix_enum 1527 2010-12-29 10:47:43Z saulius 
;
_cod_database_code 4300446

loop_
_symmetry_equiv_pos_as_xyz
'x, y, z'
'-x, -y, -z'

loop_
_atom_site_aniso_label
_atom_site_aniso_U_11
_atom_site_aniso_U_22
_atom_site_aniso_U_33
_atom_site_aniso_U_23
_atom_site_aniso_U_13
_atom_site_aniso_U_12
Fe1 0.0473(3) 0.0390(3) 0.0515(3) 0.0106(2) 0.0203(2) 0.0176(2)
Si1 0.0500(5) 0.0357(5) 0.0504(6) 0.0071(4) 0.0136(4) 0.0160(4)
Si2 0.0530(6) 0.0531(6) 0.0503(6) 0.0189(5) 0.0233(5) 0.0168(5)
S1 0.0508(5) 0.0393(5) 0.0768(7) 0.0057(4) 0.0069(5) 0.0180(4)
S2 0.0498(5) 0.0819(7) 0.0614(6) 0.0367(5) 0.0224(5) 0.0200(5)
O1 0.075(2) 0.067(2) 0.099(2) 0.023(2) 0.037(2) 0.0452(15)
O2 0.0564(15) 0.063(2) 0.0496(14) 0.0061(12) 0.0216(12) 0.0098(13)
C1 0.142(4) 0.072(3) 0.075(3) 0.025(2) 0.057(3) 0.054(3)
C2 0.066(3) 0.046(2) 0.140(5) 0.024(3) 0.033(3) 0.017(2)
C3 0.079(3) 0.067(3) 0.080(3) 0.012(2) 0.004(2) 0.040(2)
C4 0.071(3) 0.149(5) 0.106(4) 0.062(4) 0.050(3) 0.043(3)
C5 0.151(5) 0.051(3) 0.084(3) 0.020(2) 0.045(3) 0.030(3)
C6 0.087(3) 0.078(3) 0.054(2) 0.020(2) 0.020(2) 0.025(3)
C11 0.201(7) 0.135(5) 0.071(3) 0.041(3) 0.060(4) 0.092(5)
C12 0.129(5) 0.092(4) 0.161(6) 0.034(4) 0.100(4) 0.035(4)
C13 0.172(5) 0.076(3) 0.102(4) 0.009(3) 0.079(4) 0.057(4)
C21 0.083(3) 0.083(4) 0.221(7) 0.044(4) 0.086(4) 0.024(3)
C22 0.099(4) 0.066(3) 0.179(7) -0.004(4) -0.047(5) 0.012(3)
C23 0.080(3) 0.044(2) 0.159(5) 0.032(3) 0.034(3) 0.013(2)
C31 0.164(5) 0.152(5) 0.074(3) 0.040(3) 0.048(4) 0.098(5)
C32 0.089(3) 0.072(3) 0.098(4) -0.004(3) -0.023(3) 0.036(3)
C33 0.093(3) 0.074(3) 0.100(4) 0.019(3) 0.008(3) 0.051(3)
C41 0.102(4) 0.248(9) 0.141(5) 0.103(5) 0.089(4) 0.073(5)
C42 0.119(4) 0.215(7) 0.170(6) 0.099(5) 0.085(4) 0.121(5)
C43 0.062(3) 0.251(10) 0.132(6) 0.092(6) 0.016(4) 0.004(5)
C51 0.187(6) 0.113(5) 0.145(6) 0.045(4) 0.080(5) 0.108(5)
C52 0.213(8) 0.065(3) 0.126(5) 0.045(3) 0.057(5) 0.025(4)
C53 0.254(9) 0.079(4) 0.089(4) -0.002(3) 0.038(5) 0.047(5)
C61 0.179(6) 0.094(4) 0.085(4) 0.003(3) 0.043(4) 0.050(4)
C62 0.079(3) 0.109(4) 0.076(3) 0.022(3) -0.001(3) 0.003(3)
C63 0.120(4) 0.122(4) 0.054(3) 0.032(3) 0.026(3) 0.047(4)
C1T 0.164(5) 0.080(3) 0.136(5) 0.036(3) 0.084(4) 0.082(3)
C2T 0.267(8) 0.200(7) 0.199(9) 0.097(6) 0.120(7) 0.202(6)
C3T 0.179(6) 0.282(10) 0.204(10) 0.088(8) 0.081(6) 0.197(7)
C4T 0.071(3) 0.135(5) 0.152(5) 0.064(4) 0.040(3) 0.064(3)
C5T 0.074(3) 0.093(4) 0.063(3) -0.006(3) 0.016(2) -0.007(3)
C6T 0.119(5) 0.216(9) 0.057(3) 0.019(4) 0.018(3) -0.022(6)
C7T 0.138(5) 0.123(5) 0.076(4) 0.032(3) 0.050(4) 0.031(4)
C8T 0.070(3) 0.077(3) 0.073(3) 0.007(2) 0.040(2) 0.016(2)

loop_
_atom_site_label
_atom_site_type_symbol
_atom_site_fract_x
_atom_site_fract_y
_atom_site_fract_z
_atom_site_U_iso_or_equiv
_atom_site_thermal_displace_type
_atom_site_occupancy
_atom_site_calc_flag
_atom_site_refinement_flags
_atom_site_disorder_group
Fe1 Fe 0.72420(4) 0.08968(4) 0.32972(4) 0.0448(2) Uani 1 d . .
Si1 Si 0.62936(9) -0.22756(8) 0.25575(8) 0.0464(2) Uani 1 d . .
Si2 Si 0.93423(9) 0.26409(9) 0.19336(8) 0.0512(3) Uani 1 d . .
S1 S 0.58414(8) -0.08662(8) 0.26541(9) 0.0591(3) Uani 1 d . .
S2 S 0.90243(9) 0.18372(10) 0.31733(8) 0.0629(3) Uani 1 d . .
O1 O 0.6211(3) 0.1830(2) 0.3220(3) 0.0734(8) Uani 1 d . .
O2 O 0.7542(2) 0.1251(2) 0.4996(2) 0.0601(7) Uani 1 d . .
C1 C 0.6886(5) -0.2416(4) 0.1367(4) 0.0875(15) Uani 1 d . .
C2 C 0.4825(4) -0.3501(4) 0.2310(5) 0.085(2) Uani 1 d . .
C3 C 0.7427(4) -0.2151(4) 0.3898(4) 0.0768(13) Uani 1 d . .
C4 C 1.0876(5) 0.2698(6) 0.1969(5) 0.101(2) Uani 1 d . .
C5 C 0.9324(6) 0.4099(4) 0.2318(4) 0.096(2) Uani 1 d . .
C6 C 0.8211(4) 0.1810(4) 0.0550(3) 0.0750(13) Uani 1 d . .
C11 C 0.6309(6) -0.2062(5) 0.0428(4) 0.124(2) Uani 1 d . .
H11A H 0.6325(6) -0.1337(5) 0.0674(4) 0.185 Uiso 1 calc R .
H11B H 0.5518(6) -0.2581(5) 0.0100(4) 0.185 Uiso 1 calc R .
H11C H 0.6717(6) -0.2043(5) -0.0091(4) 0.185 Uiso 1 calc R .
C12 C 0.8215(5) -0.1552(5) 0.1760(6) 0.118(2) Uani 1 d . .
H12A H 0.8652(5) -0.1721(5) 0.2366(6) 0.177 Uiso 1 calc R .
H12B H 0.8251(5) -0.0812(5) 0.1966(6) 0.177 Uiso 1 calc R .
H12C H 0.8538(5) -0.1606(5) 0.1183(6) 0.177 Uiso 1 calc R .
C13 C 0.6875(6) -0.3563(4) 0.0982(5) 0.109(2) Uani 1 d . .
H13A H 0.7248(6) -0.3783(4) 0.1585(5) 0.163 Uiso 1 calc R .
H13B H 0.7283(6) -0.3541(4) 0.0464(5) 0.163 Uiso 1 calc R .
H13C H 0.6086(6) -0.4089(4) 0.0656(5) 0.163 Uiso 1 calc R .
C21 C 0.4108(5) -0.3238(5) 0.2945(6) 0.123(2) Uani 1 d . .
H21A H 0.4053(5) -0.2546(5) 0.2863(6) 0.184 Uiso 1 calc R .
H21B H 0.4463(5) -0.3181(5) 0.3692(6) 0.184 Uiso 1 calc R .
H21C H 0.3344(5) -0.3818(5) 0.2691(6) 0.184 Uiso 1 calc R .
C22 C 0.4058(5) -0.3713(5) 0.1101(6) 0.142(3) Uani 1 d . .
H22A H 0.4457(5) -0.3890(5) 0.0622(6) 0.213 Uiso 1 calc R .
H22B H 0.3925(5) -0.3057(5) 0.0998(6) 0.213 Uiso 1 calc R .
H22C H 0.3326(5) -0.4320(5) 0.0950(6) 0.213 Uiso 1 calc R .
C23 C 0.4946(4) -0.4594(4) 0.2412(5) 0.098(2) Uani 1 d . .
H23A H 0.5415(4) -0.4735(4) 0.1993(5) 0.146 Uiso 1 calc R .
H23B H 0.4191(4) -0.5187(4) 0.2154(5) 0.146 Uiso 1 calc R .
H23C H 0.5309(4) -0.4548(4) 0.3154(5) 0.146 Uiso 1 calc R .
C31 C 0.6793(6) -0.2304(6) 0.4793(4) 0.116(2) Uani 1 d . .
H31A H 0.6156(6) -0.3015(6) 0.4563(4) 0.174 Uiso 1 calc R .
H31B H 0.6506(6) -0.1728(6) 0.4896(4) 0.174 Uiso 1 calc R .
H31C H 0.7336(6) -0.2260(6) 0.5459(4) 0.174 Uiso 1 calc R .
C32 C 0.8384(5) -0.1031(4) 0.4350(5) 0.098(2) Uani 1 d . .
H32A H 0.8059(5) -0.0477(4) 0.4392(5) 0.147 Uiso 1 calc R .
H32B H 0.8863(5) -0.0902(4) 0.3891(5) 0.147 Uiso 1 calc R .
H32C H 0.8845(5) -0.0991(4) 0.5057(5) 0.147 Uiso 1 calc R .
C33 C 0.7940(4) -0.3040(4) 0.3827(4) 0.088(2) Uani 1 d . .
H33A H 0.7321(4) -0.3761(4) 0.3536(4) 0.132 Uiso 1 calc R .
H33B H 0.8402(4) -0.3002(4) 0.4534(4) 0.132 Uiso 1 calc R .
H33C H 0.8418(4) -0.2913(4) 0.3367(4) 0.132 Uiso 1 calc R .
C41 C 1.1221(5) 0.3074(7) 0.0999(6) 0.146(3) Uani 1 d . .
H41A H 1.1152(5) 0.3770(7) 0.0965(6) 0.219 Uiso 1 calc R .
H41B H 1.0716(5) 0.2525(7) 0.0345(6) 0.219 Uiso 1 calc R .
H41C H 1.2010(5) 0.3159(7) 0.1086(6) 0.219 Uiso 1 calc R .
C42 C 1.0987(6) 0.1599(7) 0.2028(6) 0.139(3) Uani 1 d . .
H42A H 1.0436(6) 0.1033(7) 0.1402(6) 0.208 Uiso 1 calc R .
H42B H 1.0837(6) 0.1399(7) 0.2663(6) 0.208 Uiso 1 calc R .
H42C H 1.1760(6) 0.1668(7) 0.2054(6) 0.208 Uiso 1 calc R .
C43 C 1.1781(5) 0.3554(8) 0.2994(6) 0.162(4) Uani 1 d . .
H43A H 1.1744(5) 0.4268(8) 0.2995(6) 0.243 Uiso 1 calc R .
H43B H 1.2544(5) 0.3599(8) 0.3010(6) 0.243 Uiso 1 calc R .
H43C H 1.1620(5) 0.3329(8) 0.3617(6) 0.243 Uiso 1 calc R .
C51 C 0.8038(6) 0.3993(5) 0.2029(6) 0.128(2) Uani 1 d . .
H51A H 0.7658(6) 0.3681(5) 0.1270(6) 0.191 Uiso 1 calc R .
H51B H 0.8022(6) 0.4714(5) 0.2222(6) 0.191 Uiso 1 calc R .
H51C H 0.7643(6) 0.3519(5) 0.2419(6) 0.191 Uiso 1 calc R .
C52 C 0.9955(7) 0.4941(5) 0.1737(6) 0.140(3) Uani 1 d . .
H52A H 0.9623(7) 0.4642(5) 0.0971(6) 0.210 Uiso 1 calc R .
H52B H 1.0767(7) 0.5074(5) 0.1953(6) 0.210 Uiso 1 calc R .
H52C H 0.9865(7) 0.5627(5) 0.1928(6) 0.210 Uiso 1 calc R .
C53 C 0.9875(8) 0.4606(5) 0.3538(5) 0.151(3) Uani 1 d . .
H53A H 1.0673(8) 0.4690(5) 0.3753(5) 0.227 Uiso 1 calc R .
H53B H 0.9461(8) 0.4125(5) 0.3912(5) 0.227 Uiso 1 calc R .
H53C H 0.9835(8) 0.5319(5) 0.3710(5) 0.227 Uiso 1 calc R .
C61 C 0.8428(6) 0.0777(5) 0.0107(5) 0.122(2) Uani 1 d . .
H61A H 0.9199(6) 0.1008(5) 0.0053(5) 0.183 Uiso 1 calc R .
H61B H 0.7871(6) 0.0390(5) -0.0593(5) 0.183 Uiso 1 calc R .
H61C H 0.8348(6) 0.0294(5) 0.0586(5) 0.183 Uiso 1 calc R .
C62 C 0.6992(4) 0.1365(5) 0.0603(4) 0.102(2) Uani 1 d . .
H62A H 0.6803(4) 0.1970(5) 0.0874(4) 0.154 Uiso 1 calc R .
H62B H 0.6935(4) 0.0872(5) 0.1074(4) 0.154 Uiso 1 calc R .
H62C H 0.6459(4) 0.0969(5) -0.0105(4) 0.154 Uiso 1 calc R .
C63 C 0.8241(5) 0.2498(5) -0.0309(4) 0.098(2) Uani 1 d . .
H63A H 0.9015(5) 0.2791(5) -0.0354(4) 0.147 Uiso 1 calc R .
H63B H 0.8015(5) 0.3098(5) -0.0108(4) 0.147 Uiso 1 calc R .
H63C H 0.7713(5) 0.2030(5) -0.0996(4) 0.147 Uiso 1 calc R .
C1T C 0.6478(6) 0.2849(4) 0.3990(5) 0.109(2) Uani 1 d . .
H1TA H 0.7242(6) 0.3388(4) 0.4071(5) 0.131 Uiso 1 calc R .
H1TB H 0.6460(6) 0.2709(4) 0.4688(5) 0.131 Uiso 1 calc R .
C2T C 0.5589(8) 0.3247(7) 0.3555(8) 0.177(3) Uani 1 d . .
H2TA H 0.5338(8) 0.3533(7) 0.4126(8) 0.212 Uiso 1 calc R .
H2TB H 0.5890(8) 0.3838(7) 0.3216(8) 0.212 Uiso 1 calc R .
C3T C 0.4622(7) 0.2315(9) 0.2767(8) 0.185(4) Uani 1 d . .
H3TA H 0.4288(7) 0.2559(9) 0.2155(8) 0.222 Uiso 1 calc R .
H3TB H 0.4023(7) 0.1995(9) 0.3085(8) 0.222 Uiso 1 calc R .
C4T C 0.5076(4) 0.1487(5) 0.2421(6) 0.108(2) Uani 1 d . .
H4TA H 0.4571(4) 0.0747(5) 0.2412(6) 0.130 Uiso 1 calc R .
H4TB H 0.5146(4) 0.1493(5) 0.1708(6) 0.130 Uiso 1 calc R .
C5T C 0.8657(4) 0.1832(5) 0.5803(4) 0.092(2) Uani 1 d . .
H5TA H 0.8965(4) 0.2607(5) 0.5788(4) 0.110 Uiso 1 calc R .
H5TB H 0.9200(4) 0.1509(5) 0.5677(4) 0.110 Uiso 1 calc R .
C6T C 0.8486(6) 0.1730(7) 0.6837(5) 0.159(4) Uani 1 d . .
H6TA H 0.9100(6) 0.1564(7) 0.7278(5) 0.191 Uiso 1 calc R .
H6TB H 0.8495(6) 0.2418(7) 0.7218(5) 0.191 Uiso 1 calc R .
C7T C 0.7377(6) 0.0842(6) 0.6619(4) 0.114(2) Uani 1 d . .
H7TA H 0.6993(6) 0.1006(6) 0.7128(4) 0.137 Uiso 1 calc R .
H7TB H 0.7470(6) 0.0151(6) 0.6669(4) 0.137 Uiso 1 calc R .
C8T C 0.6700(4) 0.0765(4) 0.5513(4) 0.0746(13) Uani 1 d . .
H8TA H 0.6223(4) -0.0003(4) 0.5135(4) 0.090 Uiso 1 calc R .
H8TB H 0.6198(4) 0.1169(4) 0.5526(4) 0.090 Uiso 1 calc R .

loop_
_geom_bond_atom_site_label_1
_geom_bond_atom_site_label_2
_geom_bond_distance
_geom_bond_site_symmetry_2
_geom_bond_publ_flag
Fe1 O1 2.094(3) . ?
Fe1 O2 2.136(3) . ?
Fe1 S2 2.2711(12) . ?
Fe1 S1 2.2885(11) . ?
Si1 C1 1.925(5) . ?
Si1 C2 1.944(4) . ?
Si1 C3 1.943(5) . ?
Si1 S1 2.1294(14) . ?
Si2 C6 1.925(5) . ?
Si2 C5 1.932(5) . ?
Si2 C4 1.942(5) . ?
Si2 S2 2.1235(14) . ?
O1 C1T 1.446(6) . ?
O1 C4T 1.453(6) . ?
O2 C5T 1.434(5) . ?
O2 C8T 1.441(5) . ?
C1 C11 1.502(7) . ?
C1 C13 1.524(7) . ?
C1 C12 1.605(8) . ?
C2 C21 1.483(8) . ?
C2 C23 1.526(6) . ?
C2 C22 1.586(8) . ?
C3 C32 1.489(7) . ?
C3 C33 1.534(6) . ?
C3 C31 1.595(8) . ?
C4 C42 1.519(9) . ?
C4 C43 1.539(9) . ?
C4 C41 1.549(8) . ?
C5 C53 1.536(8) . ?
C5 C51 1.559(9) . ?
C5 C52 1.558(8) . ?
C6 C62 1.504(7) . ?
C6 C61 1.548(8) . ?
C6 C63 1.551(7) . ?
C1T C2T 1.445(9) . ?
C2T C3T 1.452(12) . ?
C3T C4T 1.476(9) . ?
C5T C6T 1.455(7) . ?
C6T C7T 1.437(8) . ?
C7T C8T 1.476(7) . ?
